data_7046188
loop_
_publ_author_name
'Wei, Xiao-Qin'
'Pi, Qian'
'Shen, Fu-Xing'
'Shao, Dong'
'Wei, Hai-Yan'
'Wang, Xin-Yi'

_publ_section_title
;
 Syntheses, structures, and magnetic properties of three new
 Mn<sup>II</sup>-[Mo<sup>III</sup>(CN)<sub>7</sub>]<sup>4-</sup> molecular
 magnets.
;
_journal_issue 34
_journal_name_full 'Dalton transactions (Cambridge, England : 2003)'
_journal_page_first 11873
_journal_page_last 11881
_journal_paper_doi 10.1039/c8dt01433g
_journal_volume 47
_journal_year 2018
_chemical_formula_sum 'C17 H12 Mn2 Mo N11 O'
_chemical_formula_weight 592.20
_space_group_crystal_system monoclinic
_space_group_IT_number 12
_space_group_name_Hall '-C 2y'
_space_group_name_H-M_alt 'C 1 2/m 1'
_symmetry_space_group_name_Hall '-C 2y'
_symmetry_space_group_name_H-M 'C 1 2/m 1'
_atom_sites_solution_hydrogens mixed
_audit_creation_method SHELXL-2014/7
_audit_update_record
;
2018-04-28 deposited with the CCDC.
2018-05-01 downloaded from the CCDC.
;
_cell_angle_alpha 90
_cell_angle_beta 104.200(3)
_cell_angle_gamma 90
_cell_formula_units_Z 4
_cell_length_a 24.442(6)
_cell_length_b 7.2801(16)
_cell_length_c 12.456(3)
_cell_measurement_reflns_used 2403
_cell_measurement_temperature 173(2)
_cell_measurement_theta_max 27.38
_cell_measurement_theta_min 2.69
_cell_volume 2148.7(9)
_computing_cell_refinement 'Bruker SAINT'
_computing_data_collection 'Bruker APEX2'
_computing_data_reduction 'Bruker SAINT'
_computing_molecular_graphics 'Bruker SHELXTL'
_computing_publication_material 'Bruker SHELXTL'
_computing_structure_refinement 'SHELXL-2014/7 (Sheldrick, 2014)'
_computing_structure_solution 'SHELXS-97 (Sheldrick, 2008)'
_diffrn_ambient_temperature 173(2)
_diffrn_measured_fraction_theta_full 0.995
_diffrn_measured_fraction_theta_max 0.993
_diffrn_measurement_device_type 'Bruker APEX-II CCD'
_diffrn_measurement_method '\f and \w scans'
_diffrn_radiation_type MoK\a
_diffrn_radiation_wavelength 0.71073
_diffrn_reflns_av_R_equivalents 0.0321
_diffrn_reflns_av_unetI/netI 0.0382
_diffrn_reflns_Laue_measured_fraction_full 0.995
_diffrn_reflns_Laue_measured_fraction_max 0.993
_diffrn_reflns_limit_h_max 31
_diffrn_reflns_limit_h_min -31
_diffrn_reflns_limit_k_max 9
_diffrn_reflns_limit_k_min -7
_diffrn_reflns_limit_l_max 14
_diffrn_reflns_limit_l_min -16
_diffrn_reflns_number 7334
_diffrn_reflns_point_group_measured_fraction_full 0.995
_diffrn_reflns_point_group_measured_fraction_max 0.993
_diffrn_reflns_theta_full 25.242
_diffrn_reflns_theta_max 27.592
_diffrn_reflns_theta_min 1.686
_exptl_absorpt_coefficient_mu 1.767
_exptl_absorpt_correction_T_max 0.728
_exptl_absorpt_correction_T_min 0.697
_exptl_absorpt_correction_type multi-scan
_exptl_absorpt_process_details 'SADABS: Bruker, 2000'
_exptl_crystal_colour brown
_exptl_crystal_density_diffrn 1.831
_exptl_crystal_density_method 'not measured'
_exptl_crystal_description block
_exptl_crystal_F_000 1164
_exptl_crystal_size_max 0.210
_exptl_crystal_size_mid 0.190
_exptl_crystal_size_min 0.180
_refine_diff_density_max 1.610
_refine_diff_density_min -1.168
_refine_diff_density_rms 0.114
_refine_ls_extinction_method none
_refine_ls_goodness_of_fit_ref 1.062
_refine_ls_hydrogen_treatment mixed
_refine_ls_matrix_type full
_refine_ls_number_parameters 182
_refine_ls_number_reflns 2678
_refine_ls_number_restraints 158
_refine_ls_restrained_S_all 1.070
_refine_ls_R_factor_all 0.0442
_refine_ls_R_factor_gt 0.0351
_refine_ls_shift/su_max 0.000
_refine_ls_shift/su_mean 0.000
_refine_ls_structure_factor_coef Fsqd
_refine_ls_weighting_details 'w=1/[\s^2^(Fo^2^)+(0.0406P)^2^+8.2808P] where P=(Fo^2^+2Fc^2^)/3'
_refine_ls_weighting_scheme calc
_refine_ls_wR_factor_gt 0.0852
_refine_ls_wR_factor_ref 0.0910
_reflns_Friedel_coverage 0.000
_reflns_number_gt 2264
_reflns_number_total 2678
_reflns_threshold_expression 'I > 2\s(I)'
_cod_data_source_file c8dt01433g2.cif
_cod_data_source_block MnMo1-Pypz
_cod_depositor_comments
;
The following automatic conversions were performed:

'_exptl_absorpt_correction_type' value 'multi-Scan' changed to
'multi-scan' according to
/home/data/users/saulius/crontab/automatic-downloads/rss-feeds/RSC/lib/dictionaries/cif_core.dic
dictionary named 'cif_core.dic' version 2.4.2 from 2011-04-26.

Automatic conversion script
Id: cif_fix_values 4973 2017-02-22 13:04:09Z antanas 

 Adding full bibliography for 7046186--7046188.cif.
;
_cod_original_cell_volume 2148.8(8)
_cod_database_code 7046188
_shelx_shelxl_version_number 'Sheldrick, 2014'
_shelx_space_group_comment
;
The symmetry employed for this shelxl refinement is uniquely defined
by the following loop, which should always be used as a source of
symmetry information in preference to the above space-group names.
They are only intended as comments.
;
_shelx_estimated_absorpt_t_min 0.708
_shelx_estimated_absorpt_t_max 0.742

loop_
_space_group_symop_operation_xyz
'x, y, z'
'-x, y, -z'
'x+1/2, y+1/2, z'
'-x+1/2, y+1/2, -z'
'-x, -y, -z'
'x, -y, z'
'-x+1/2, -y+1/2, -z'
'x+1/2, -y+1/2, z'

loop_
_atom_site_label
_atom_site_type_symbol
_atom_site_fract_x
_atom_site_fract_y
_atom_site_fract_z
_atom_site_U_iso_or_equiv
_atom_site_adp_type
_atom_site_occupancy
_atom_site_site_symmetry_order
_atom_site_calc_flag
_atom_site_refinement_flags_posn
_atom_site_refinement_flags_adp
_atom_site_refinement_flags_occupancy
Mo1 Mo 0.39410(2) 0.0000 0.20712(3) 0.01148(11) Uani 1 2 d S T P
Mn1 Mn 0.26520(3) 0.0000 -0.21990(5) 0.01515(17) Uani 1 2 d S T P
Mn2 Mn 0.5000 0.5000 0.0000 0.0160(2) Uani 1 4 d S TU P
Mn3 Mn 0.5000 0.5000 0.5000 0.0163(2) Uani 1 4 d S T P
N7 N 0.2381(2) 0.0000 -0.4068(3) 0.0276(10) Uani 1 2 d S T P
C3 C 0.42636(14) 0.1783(4) 0.3432(3) 0.0174(6) Uani 1 1 d . U .
C2 C 0.44318(14) 0.1950(5) 0.1391(3) 0.0192(6) Uani 1 1 d . U .
N6 N 0.3417(2) 0.0000 -0.2803(4) 0.0331(11) Uani 1 2 d S T P
C4 C 0.32612(14) 0.1846(5) 0.2107(3) 0.0179(6) Uani 1 1 d . U .
N1 N 0.31907(17) 0.0000 -0.0553(3) 0.0209(9) Uani 1 2 d S T P
C10 C 0.2784(3) 0.0000 -0.4595(5) 0.0366(9) Uani 1 2 d S TU P
C14 C 0.1855(3) 0.0000 -0.4701(5) 0.0404(11) Uani 1 2 d S TU P
H14 H 0.1552 0.0000 -0.4373 0.048 Uiso 1 2 calc R U P
N8 N 0.3354(2) 0.0000 -0.3913(4) 0.0344(11) Uani 1 2 d S T P
C8 C 0.4296(3) 0.0000 -0.3128(5) 0.0416(12) Uani 1 2 d S TU P
H8 H 0.4687 0.0000 -0.3005 0.050 Uiso 1 2 calc R U P
C13 C 0.1758(3) 0.0000 -0.5833(5) 0.0445(12) Uani 1 2 d S TU P
H13 H 0.1389 0.0000 -0.6269 0.053 Uiso 1 2 calc R U P
C9 C 0.3877(3) 0.0000 -0.4171(6) 0.0452(11) Uani 1 2 d S TU P
H9 H 0.3944 0.0000 -0.4875 0.054 Uiso 1 2 calc R U P
C7 C 0.3973(3) 0.0000 -0.2346(5) 0.0401(12) Uani 1 2 d S TU P
H7 H 0.4128 0.0000 -0.1585 0.048 Uiso 1 2 calc R U P
C11 C 0.2718(3) 0.0000 -0.5729(5) 0.0470(11) Uani 1 2 d S TU P
H11 H 0.3021 0.0000 -0.6057 0.056 Uiso 1 2 calc R U P
C12 C 0.2186(3) 0.0000 -0.6304(6) 0.0506(12) Uani 1 2 d S TU P
H12 H 0.2111 0.0000 -0.7073 0.061 Uiso 1 2 calc R U P
N2 N 0.47035(13) 0.2931(4) 0.1008(2) 0.0258(7) Uani 1 1 d . U .
N3 N 0.44383(13) 0.2826(4) 0.4129(2) 0.0246(7) Uani 1 1 d . . .
O1 O 0.53467(18) 0.5000 0.3442(3) 0.0312(9) Uani 1 2 d DS T P
C1 C 0.3463(2) 0.0000 0.0345(4) 0.0183(9) Uani 1 2 d S TU P
C5 C 0.6338(2) 0.5000 0.0780(5) 0.0321(12) Uani 1 2 d S TU P
N5 N 0.5931(2) 0.5000 0.1121(4) 0.0394(12) Uani 1 2 d S TU P
C6 C 0.6811(2) 0.5000 0.0312(5) 0.0308(12) Uani 1 2 d S TU P
H6A H 0.7108 0.5726 0.0764 0.046 Uiso 0.5 1 calc R U P
H6B H 0.6705 0.5511 -0.0420 0.046 Uiso 0.5 1 calc R U P
H6C H 0.6941 0.3763 0.0275 0.046 Uiso 0.5 1 calc R U P
N4 N 0.28783(12) 0.2783(4) 0.2092(2) 0.0235(6) Uani 1 1 d . . .
H1 H 0.528(3) 0.600(5) 0.311(5) 0.11(3) Uiso 1 1 d D . .

loop_
_atom_site_aniso_label
_atom_site_aniso_U_11
_atom_site_aniso_U_22
_atom_site_aniso_U_33
_atom_site_aniso_U_23
_atom_site_aniso_U_13
_atom_site_aniso_U_12
Mo1 0.01269(19) 0.01007(19) 0.01102(18) 0.000 0.00163(14) 0.000
Mn1 0.0149(3) 0.0163(4) 0.0142(3) 0.000 0.0035(3) 0.000
Mn2 0.0193(5) 0.0134(5) 0.0185(5) 0.000 0.0106(4) 0.000
Mn3 0.0203(5) 0.0130(5) 0.0125(5) 0.000 -0.0015(4) 0.000
N7 0.036(3) 0.026(2) 0.018(2) 0.000 0.0019(18) 0.000
C3 0.0208(14) 0.0157(14) 0.0144(13) 0.0013(12) 0.0021(11) -0.0017(12)
C2 0.0237(15) 0.0153(14) 0.0191(14) -0.0025(12) 0.0061(12) 0.0024(12)
N6 0.029(2) 0.046(3) 0.028(2) 0.000 0.013(2) 0.000
C4 0.0196(14) 0.0183(14) 0.0144(13) -0.0032(12) 0.0015(11) -0.0019(12)
N1 0.021(2) 0.025(2) 0.0160(19) 0.000 0.0031(16) 0.000
C10 0.0434(19) 0.039(2) 0.0310(18) 0.000 0.0161(17) 0.000
C14 0.042(2) 0.046(2) 0.035(2) 0.000 0.014(2) 0.000
N8 0.036(3) 0.035(3) 0.037(3) 0.000 0.018(2) 0.000
C8 0.033(2) 0.048(3) 0.046(2) 0.000 0.015(2) 0.000
C13 0.045(2) 0.048(2) 0.037(2) 0.000 0.004(2) 0.000
C9 0.051(2) 0.049(2) 0.043(2) 0.000 0.025(2) 0.000
C7 0.040(2) 0.048(3) 0.035(2) 0.000 0.015(2) 0.000
C11 0.053(2) 0.051(2) 0.039(2) 0.000 0.014(2) 0.000
C12 0.056(2) 0.054(3) 0.042(2) 0.000 0.013(2) 0.000
N2 0.0345(17) 0.0202(15) 0.0298(15) 0.0013(13) 0.0217(13) -0.0014(13)
N3 0.0313(16) 0.0196(15) 0.0186(14) -0.0003(12) -0.0021(12) -0.0033(13)
O1 0.031(2) 0.037(2) 0.027(2) 0.000 0.0088(17) 0.000
C1 0.0207(19) 0.0172(19) 0.0180(19) 0.000 0.0066(16) 0.000
C5 0.032(3) 0.029(3) 0.030(3) 0.000 -0.004(2) 0.000
N5 0.029(2) 0.048(3) 0.040(3) 0.000 0.007(2) 0.000
C6 0.032(3) 0.024(3) 0.037(3) 0.000 0.008(2) 0.000
N4 0.0216(14) 0.0263(16) 0.0223(14) -0.0016(12) 0.0049(12) 0.0038(13)

loop_
_atom_type_symbol
_atom_type_description
_atom_type_scat_dispersion_real
_atom_type_scat_dispersion_imag
_atom_type_scat_source
C C 0.0033 0.0016 'International Tables Vol C Tables 4.2.6.8 and 6.1.1.4'
H H 0.0000 0.0000 'International Tables Vol C Tables 4.2.6.8 and 6.1.1.4'
N N 0.0061 0.0033 'International Tables Vol C Tables 4.2.6.8 and 6.1.1.4'
O O 0.0106 0.0060 'International Tables Vol C Tables 4.2.6.8 and 6.1.1.4'
Mn Mn 0.3368 0.7283 'International Tables Vol C Tables 4.2.6.8 and 6.1.1.4'
Mo Mo -1.6832 0.6857 'International Tables Vol C Tables 4.2.6.8 and 6.1.1.4'

loop_
_geom_angle_atom_site_label_1
_geom_angle_atom_site_label_2
_geom_angle_atom_site_label_3
_geom_angle
_geom_angle_site_symmetry_1
_geom_angle_site_symmetry_3
C3 Mo1 C3 75.20(17) 6 .
C3 Mo1 C4 120.20(12) 6 .
C3 Mo1 C4 74.86(12) . .
C3 Mo1 C4 74.86(12) 6 6
C3 Mo1 C4 120.20(12) . 6
C4 Mo1 C4 77.54(18) . 6
C3 Mo1 C2 77.22(12) 6 6
C3 Mo1 C2 125.47(13) . 6
C4 Mo1 C2 157.91(12) . 6
C4 Mo1 C2 95.97(13) 6 6
C3 Mo1 C2 125.47(13) 6 .
C3 Mo1 C2 77.22(12) . .
C4 Mo1 C2 95.97(13) . .
C4 Mo1 C2 157.91(12) 6 .
C2 Mo1 C2 82.11(17) 6 .
C3 Mo1 C1 142.19(9) 6 .
C3 Mo1 C1 142.19(9) . .
C4 Mo1 C1 77.91(13) . .
C4 Mo1 C1 77.91(13) 6 .
C2 Mo1 C1 80.09(13) 6 .
C2 Mo1 C1 80.09(13) . .
N4 Mn1 N4 100.81(17) 4_545 7
N4 Mn1 N1 100.54(11) 4_545 .
N4 Mn1 N1 100.54(11) 7 .
N4 Mn1 N6 128.21(9) 4_545 .
N4 Mn1 N6 128.21(9) 7 .
N1 Mn1 N6 87.28(17) . .
N4 Mn1 N7 92.07(11) 4_545 .
N4 Mn1 N7 92.07(11) 7 .
N1 Mn1 N7 160.07(17) . .
N6 Mn1 N7 72.79(18) . .
N2 Mn2 N2 180.00(16) 6_565 2_655
N2 Mn2 N2 93.33(16) 6_565 5_665
N2 Mn2 N2 86.67(16) 2_655 5_665
N2 Mn2 N2 86.67(16) 6_565 .
N2 Mn2 N2 93.33(16) 2_655 .
N2 Mn2 N2 180.0 5_665 .
N2 Mn2 N5 86.15(13) 6_565 5_665
N2 Mn2 N5 93.85(13) 2_655 5_665
N2 Mn2 N5 93.85(13) 5_665 5_665
N2 Mn2 N5 86.15(13) . 5_665
N2 Mn2 N5 93.85(13) 6_565 .
N2 Mn2 N5 86.15(13) 2_655 .
N2 Mn2 N5 86.15(13) 5_665 .
N2 Mn2 N5 93.85(13) . .
N5 Mn2 N5 180.0 5_665 .
N3 Mn3 N3 87.93(15) 5_666 6_565
N3 Mn3 N3 92.07(15) 5_666 2_656
N3 Mn3 N3 180.00(14) 6_565 2_656
N3 Mn3 N3 180.0 5_666 .
N3 Mn3 N3 92.07(16) 6_565 .
N3 Mn3 N3 87.93(16) 2_656 .
N3 Mn3 O1 84.17(11) 5_666 5_666
N3 Mn3 O1 95.83(11) 6_565 5_666
N3 Mn3 O1 84.17(11) 2_656 5_666
N3 Mn3 O1 95.83(11) . 5_666
N3 Mn3 O1 95.83(11) 5_666 .
N3 Mn3 O1 84.17(11) 6_565 .
N3 Mn3 O1 95.83(11) 2_656 .
N3 Mn3 O1 84.17(11) . .
O1 Mn3 O1 180.0 5_666 .
C10 N7 C14 116.0(5) . .
C10 N7 Mn1 116.7(4) . .
C14 N7 Mn1 127.3(4) . .
N3 C3 Mo1 176.3(3) . .
N2 C2 Mo1 177.1(3) . .
C7 N6 N8 106.5(5) . .
C7 N6 Mn1 136.1(4) . .
N8 N6 Mn1 117.4(4) . .
N4 C4 Mo1 176.7(3) . .
C1 N1 Mn1 177.6(4) . .
N7 C10 C11 126.8(6) . .
N7 C10 N8 116.2(5) . .
C11 C10 N8 117.0(6) . .
N7 C14 C13 120.5(6) . .
N7 C14 H14 119.8 . .
C13 C14 H14 119.8 . .
N6 N8 C9 110.8(5) . .
N6 N8 C10 116.9(5) . .
C9 N8 C10 132.3(5) . .
C7 C8 C9 103.2(6) . .
C7 C8 H8 128.4 . .
C9 C8 H8 128.4 . .
C12 C13 C14 120.1(7) . .
C12 C13 H13 120.0 . .
C14 C13 H13 120.0 . .
N8 C9 C8 106.3(5) . .
N8 C9 H9 126.8 . .
C8 C9 H9 126.8 . .
N6 C7 C8 113.1(6) . .
N6 C7 H7 123.4 . .
C8 C7 H7 123.4 . .
C12 C11 C10 114.0(7) . .
C12 C11 H11 123.0 . .
C10 C11 H11 123.0 . .
C13 C12 C11 122.7(7) . .
C13 C12 H12 118.6 . .
C11 C12 H12 118.6 . .
C2 N2 Mn2 164.7(3) . .
C3 N3 Mn3 156.3(3) . .
Mn3 O1 H1 110(5) . .
N1 C1 Mo1 177.2(4) . .
N5 C5 C6 177.0(6) . .
C5 N5 Mn2 124.4(4) . .
C5 C6 H6A 109.5 . .
C5 C6 H6B 109.5 . .
H6A C6 H6B 109.5 . .
C5 C6 H6C 109.5 . .
H6A C6 H6C 109.5 . .
H6B C6 H6C 109.5 . .
C4 N4 Mn1 165.0(3) . 7

loop_
_geom_bond_atom_site_label_1
_geom_bond_atom_site_label_2
_geom_bond_distance
_geom_bond_site_symmetry_2
Mo1 C3 2.127(3) 6
Mo1 C3 2.127(3) .
Mo1 C4 2.146(3) .
Mo1 C4 2.146(3) 6
Mo1 C2 2.161(3) 6
Mo1 C2 2.161(3) .
Mo1 C1 2.181(5) .
Mn1 N4 2.095(3) 4_545
Mn1 N4 2.095(3) 7
Mn1 N1 2.148(4) .
Mn1 N6 2.180(5) .
Mn1 N7 2.259(4) .
Mn2 N2 2.195(3) 6_565
Mn2 N2 2.195(3) 2_655
Mn2 N2 2.195(3) 5_665
Mn2 N2 2.195(3) .
Mn2 N5 2.360(5) 5_665
Mn2 N5 2.360(5) .
Mn3 N3 2.199(3) 5_666
Mn3 N3 2.199(3) 6_565
Mn3 N3 2.199(3) 2_656
Mn3 N3 2.199(3) .
Mn3 O1 2.301(4) 5_666
Mn3 O1 2.301(4) .
N7 C10 1.311(8) .
N7 C14 1.333(8) .
C3 N3 1.154(4) .
C2 N2 1.154(4) .
N6 C7 1.337(8) .
N6 N8 1.354(7) .
C4 N4 1.154(4) .
N1 C1 1.152(6) .
C10 C11 1.382(9) .
C10 N8 1.443(8) .
C14 C13 1.371(8) .
C14 H14 0.9300 .
N8 C9 1.393(8) .
C8 C7 1.398(9) .
C8 C9 1.444(9) .
C8 H8 0.9300 .
C13 C12 1.321(10) .
C13 H13 0.9300 .
C9 H9 0.9300 .
C7 H7 0.9300 .
C11 C12 1.322(10) .
C11 H11 0.9300 .
C12 H12 0.9300 .
O1 H1 0.83(2) .
C5 N5 1.173(8) .
C5 C6 1.417(8) .
C6 H6A 0.9600 .
C6 H6B 0.9600 .
C6 H6C 0.9600 .
N4 Mn1 2.095(3) 7
